data_7229400
loop_
_publ_author_name
'Du, Jian-Long'
'Gao, Ju-Ping'
'Li, Chao-Ping'
'Zhang, Xiao-Ying'
'Hou, Jin-Xin'
'Jing, Xu'
'Mu, Ya-Juan'
'Li, Li-Jun'

_publ_section_title
;
 A stable 3D Cd(ii) metal--organic framework for highly sensitive
 detection of Cu2+ ions and nitroaromatic explosives
;
_journal_issue 78
_journal_name_full 'RSC Adv.'
_journal_page_first 49618
_journal_paper_doi 10.1039/C7RA08977E
_journal_volume 7
_journal_year 2017
_chemical_formula_moiety 'C42 H30 Cd3 N2 O17, 4(H2 O)'
_chemical_formula_sum 'C42 H38 Cd3 N2 O21'
_chemical_formula_weight 1243.94
_space_group_crystal_system orthorhombic
_space_group_IT_number 55
_space_group_name_Hall '-P 2 2ab'
_space_group_name_H-M_alt 'P b a m'
_symmetry_space_group_name_Hall '-P 2 2ab'
_symmetry_space_group_name_H-M 'P b a m'
_atom_sites_solution_hydrogens geom
_audit_creation_date 2017-09-26
_audit_creation_method
;
Olex2 1.2-beta
(compiled 2017.08.10 svn.r3458 for OlexSys, GUI svn.r5381)
;
_audit_update_record
;
2017-10-18 deposited with the CCDC.
2017-10-19 downloaded from the CCDC.
;
_cell_angle_alpha 90
_cell_angle_beta 90
_cell_angle_gamma 90
_cell_formula_units_Z 8
_cell_length_a 17.038(2)
_cell_length_b 20.632(3)
_cell_length_c 29.069(4)
_cell_measurement_reflns_used 9021
_cell_measurement_temperature 296(2)
_cell_measurement_theta_max 27.68
_cell_measurement_theta_min 2.31
_cell_volume 10219(2)
_computing_data_collection 'Bruker SAINT'
_computing_molecular_graphics 'Olex2 (Dolomanov et al., 2009)'
_computing_publication_material 'Olex2 (Dolomanov et al., 2009)'
_computing_structure_refinement 'ShelXL (Sheldrick, 2015)'
_diffrn_ambient_temperature 296.15
_diffrn_measured_fraction_theta_full 0.997
_diffrn_measured_fraction_theta_max 0.998
_diffrn_measurement_device_type 'CCD area detector'
_diffrn_measurement_method 'phi and omega scans'
_diffrn_radiation_monochromator graphite
_diffrn_radiation_type MoK\a
_diffrn_radiation_wavelength 0.71073
_diffrn_reflns_av_R_equivalents 0.0594
_diffrn_reflns_av_unetI/netI 0.0399
_diffrn_reflns_Laue_measured_fraction_full 0.997
_diffrn_reflns_Laue_measured_fraction_max 0.998
_diffrn_reflns_limit_h_max 21
_diffrn_reflns_limit_h_min -18
_diffrn_reflns_limit_k_max 25
_diffrn_reflns_limit_k_min -18
_diffrn_reflns_limit_l_max 35
_diffrn_reflns_limit_l_min -36
_diffrn_reflns_number 64222
_diffrn_reflns_point_group_measured_fraction_full 0.997
_diffrn_reflns_point_group_measured_fraction_max 0.998
_diffrn_reflns_theta_full 25.242
_diffrn_reflns_theta_max 26.372
_diffrn_reflns_theta_min 1.701
_exptl_absorpt_coefficient_mu 1.313
_exptl_absorpt_correction_T_max 0.9258
_exptl_absorpt_correction_T_min 0.7535
_exptl_absorpt_correction_type multi-scan
_exptl_absorpt_process_details sadabs
_exptl_crystal_colour colourless
_exptl_crystal_colour_primary colourless
_exptl_crystal_density_diffrn 1.617
_exptl_crystal_description plate
_exptl_crystal_F_000 4928
_exptl_crystal_size_max 0.23
_exptl_crystal_size_mid 0.17
_exptl_crystal_size_min 0.06
_refine_diff_density_max 3.927
_refine_diff_density_min -1.344
_refine_diff_density_rms 0.141
_refine_ls_extinction_method none
_refine_ls_goodness_of_fit_ref 1.025
_refine_ls_hydrogen_treatment constr
_refine_ls_matrix_type full
_refine_ls_number_parameters 640
_refine_ls_number_reflns 10651
_refine_ls_number_restraints 69
_refine_ls_restrained_S_all 1.025
_refine_ls_R_factor_all 0.0901
_refine_ls_R_factor_gt 0.0611
_refine_ls_shift/su_max 0.001
_refine_ls_shift/su_mean 0.000
_refine_ls_structure_factor_coef Fsqd
_refine_ls_weighting_details 'w=1/[\s^2^(Fo^2^)+(0.1074P)^2^+25.6317P] where P=(Fo^2^+2Fc^2^)/3'
_refine_ls_weighting_scheme calc
_refine_ls_wR_factor_gt 0.1678
_refine_ls_wR_factor_ref 0.1917
_reflns_Friedel_coverage 0.000
_reflns_number_gt 7271
_reflns_number_total 10651
_reflns_threshold_expression 'I > 2\s(I)'
_cod_data_source_file c7ra08977e2.cif
_cod_data_source_block 1_sq
_cod_original_cell_volume 10218(2)
_cod_database_code 7229400
_shelx_shelxl_version_number 2016/6
_shelx_space_group_comment
;
The symmetry employed for this shelxl refinement is uniquely defined
by the following loop, which should always be used as a source of
symmetry information in preference to the above space-group names.
They are only intended as comments.
;
_shelx_estimated_absorpt_t_max 0.925
_shelx_estimated_absorpt_t_min 0.752
_olex2_refinement_description
;
1. Fixed Uiso
 At 1.2 times of:
  All C(H) groups
2. Uiso/Uaniso restraints and constraints
Uanis(O6W) \\sim Ueq, Uanis(O5W) \\sim Ueq: with sigma of 0.01 and sigma for
terminal atoms of 0.02
3. Rigid body (RIGU) restrains
 O1, O2, C1, C19, O2A, C19A, O1A, Cd5A, Cd5
 with sigma for 1-2 distances of 0.004 and sigma for 1-3 distances of 0.004
4. Others
 Fixed Sof: Cd4(0.25) Cd5(0.25) O1(0.5) O2(0.5) O5W(0.25) O7W(0.5) C19(0.5)
 Cd5A(0.25) O6W(0.25) O2A(0.5) C19A(0.5) O1A(0.5) Cd4A(0.25)
5.a Aromatic/amide H refined with riding coordinates:
 C2(H2), C3(H3), C6(H6), C7(H7), C9(H9), C10(H10), C12(H12), C13(H13),
 C15(H15), C18(H18), C23(H23), C24(H24), C27(H27), C28(H28), C30(H30), C31(H31),
  C33(H33), C34(H34), C36(H36), C39(H39)
;
_olex2_submission_special_instructions 'No special instructions were received'

loop_
_space_group_symop_operation_xyz
'x, y, z'
'-x, -y, z'
'-x+1/2, y+1/2, -z'
'x+1/2, -y+1/2, -z'
'-x, -y, -z'
'x, y, -z'
'x-1/2, -y-1/2, z'
'-x-1/2, y-1/2, z'

loop_
_atom_site_label
_atom_site_type_symbol
_atom_site_fract_x
_atom_site_fract_y
_atom_site_fract_z
_atom_site_U_iso_or_equiv
_atom_site_adp_type
_atom_site_occupancy
_atom_site_site_symmetry_order
_atom_site_calc_flag
_atom_site_refinement_flags_posn
_atom_site_refinement_flags_adp
_atom_site_refinement_flags_occupancy
_atom_site_disorder_assembly
_atom_site_disorder_group
Cd1 Cd 0.73336(3) 0.21557(3) 0.500000 0.03623(17) Uani 1 2 d S T P . .
Cd2 Cd 0.52793(4) 0.15041(4) 0.500000 0.0497(2) Uani 1 2 d S T P . .
Cd3 Cd 1.10320(3) 0.47366(3) 0.15296(2) 0.05622(18) Uani 1 1 d . . . . .
Cd4 Cd 0.47930(14) 0.35030(12) 0.000000 0.0447(6) Uani 0.5 2 d S T P A 1
Cd5 Cd 0.79790(8) 0.04086(7) 0.000000 0.0408(3) Uani 0.5 2 d S TU P B 1
N1 N 0.9757(3) 0.1140(3) 0.25787(16) 0.0399(12) Uani 1 1 d . . . . .
N2 N 0.7135(3) 0.2630(2) 0.24344(16) 0.0368(11) Uani 1 1 d . . . . .
O1 O 0.8809(8) 0.1121(9) 0.0475(4) 0.072(4) Uani 0.5 1 d . U . C 2
O2 O 0.7689(7) 0.1424(7) 0.0766(3) 0.065(4) Uani 0.5 1 d . U . C 2
O3 O 0.7804(4) 0.1425(3) 0.44424(17) 0.0708(16) Uani 1 1 d . . . . .
O4 O 0.8333(3) 0.2380(3) 0.44189(17) 0.0686(15) Uani 1 1 d . . . . .
O5 O 1.3174(3) 0.0011(3) 0.2168(3) 0.089(2) Uani 1 1 d . . . . .
O6 O 1.2699(3) 0.0140(3) 0.1471(3) 0.0762(18) Uani 1 1 d . . . . .
O7 O 0.5891(3) 0.3699(3) 0.05475(16) 0.0685(15) Uani 1 1 d . . . . .
O8 O 0.5088(3) 0.2866(3) 0.05943(17) 0.0748(17) Uani 1 1 d . . . . .
O9 O 0.5361(3) 0.1441(3) 0.41793(16) 0.0689(16) Uani 1 1 d . . . . .
O10 O 0.6232(3) 0.2033(3) 0.45306(14) 0.0642(15) Uani 1 1 d . . . . .
O11 O 1.0452(3) 0.4021(3) 0.21236(17) 0.0594(13) Uani 1 1 d . . . . .
O12 O 0.9762(3) 0.4323(2) 0.15271(17) 0.0555(12) Uani 1 1 d . . . . .
O1W O 0.7023(6) 0.3221(4) 0.500000 0.089(3) Uani 1 2 d S T P . .
O2W O 0.4685(5) 0.2500(5) 0.500000 0.095(3) Uani 1 2 d S T P . .
O3W O 0.5748(9) 0.0473(5) 0.500000 0.123(4) Uani 1 2 d S T P . .
O4W O 0.4051(8) 0.1041(9) 0.500000 0.167(6) Uani 1 2 d S T P . .
O5W O 0.6772(13) 0.0461(7) 0.000000 0.085(5) Uani 0.5 2 d S TU P C 2
O7W O 0.7930(5) -0.0418(4) -0.0577(3) 0.054(3) Uani 0.5 1 d . . . . .
O8W O 1.0825(5) 0.5023(5) 0.0719(2) 0.111(2) Uani 1 1 d . . . . .
O9W O 1.1418(3) 0.3798(3) 0.1171(2) 0.0833(19) Uani 1 1 d . . . . .
C1 C 0.8776(4) 0.1131(4) 0.1277(2) 0.058(2) Uani 1 1 d . U . . .
C2 C 0.8310(4) 0.1369(4) 0.1635(2) 0.0523(18) Uani 1 1 d . . . . .
H2 H 0.780940 0.152360 0.156942 0.063 Uiso 1 1 calc R . . . .
C3 C 0.8576(4) 0.1379(3) 0.2082(2) 0.0434(14) Uani 1 1 d . . . . .
H3 H 0.826133 0.153083 0.232052 0.052 Uiso 1 1 calc R . . . .
C4 C 0.9325(4) 0.1157(3) 0.21644(18) 0.0371(13) Uani 1 1 d . . . . .
C5 C 0.9420(4) 0.1288(3) 0.30109(19) 0.0396(14) Uani 1 1 d . . . . .
C6 C 0.8721(4) 0.0995(3) 0.3137(2) 0.0507(17) Uani 1 1 d . . . . .
H6 H 0.849622 0.068258 0.294794 0.061 Uiso 1 1 calc R . . . .
C7 C 0.8357(4) 0.1165(4) 0.3545(2) 0.0539(18) Uani 1 1 d . . . . .
H7 H 0.789199 0.096296 0.363132 0.065 Uiso 1 1 calc R . . . .
C8 C 0.8683(4) 0.1636(4) 0.3827(2) 0.0463(16) Uani 1 1 d . . . . .
C9 C 0.9377(4) 0.1925(4) 0.3699(2) 0.0495(16) Uani 1 1 d . . . . .
H9 H 0.960115 0.223692 0.388914 0.059 Uiso 1 1 calc R . . . .
C10 C 0.9746(4) 0.1759(4) 0.3294(2) 0.0477(16) Uani 1 1 d . . . . .
H10 H 1.021297 0.196086 0.321066 0.057 Uiso 1 1 calc R . . . .
C11 C 1.0504(4) 0.0895(3) 0.2482(2) 0.0388(13) Uani 1 1 d . . . . .
C12 C 1.1141(4) 0.0798(3) 0.2777(2) 0.0497(16) Uani 1 1 d . . . . .
H12 H 1.110999 0.088983 0.308942 0.060 Uiso 1 1 calc R . . . .
C13 C 1.1818(4) 0.0558(3) 0.2580(3) 0.0580(19) Uani 1 1 d . . . . .
H13 H 1.225495 0.048724 0.276570 0.070 Uiso 1 1 calc R . . . .
C14 C 1.1868(4) 0.0417(3) 0.2110(3) 0.0545(19) Uani 1 1 d . . . . .
C15 C 1.1238(4) 0.0512(3) 0.1832(3) 0.0466(16) Uani 1 1 d . . . . .
H15 H 1.127214 0.041864 0.152017 0.056 Uiso 1 1 calc R . . . .
C16 C 1.0548(3) 0.0749(3) 0.2014(2) 0.0376(13) Uani 1 1 d . . . . .
C17 C 0.9806(3) 0.0919(3) 0.18148(19) 0.0386(13) Uani 1 1 d . . . . .
C18 C 0.9519(4) 0.0904(4) 0.1366(2) 0.0534(19) Uani 1 1 d . . . . .
H18 H 0.982806 0.074116 0.112917 0.064 Uiso 1 1 calc R . . . .
C19 C 0.8392(11) 0.1247(10) 0.0823(5) 0.046(4) Uani 0.5 1 d . U . C 2
C20 C 0.8244(4) 0.1813(4) 0.4259(2) 0.0533(18) Uani 1 1 d . . . . .
C21 C 1.2630(4) 0.0174(4) 0.1890(4) 0.069(3) Uani 1 1 d . . . . .
C22 C 0.6045(4) 0.2984(3) 0.11924(19) 0.0423(15) Uani 1 1 d . . . . .
C23 C 0.5599(4) 0.2663(3) 0.1527(2) 0.0430(14) Uani 1 1 d . . . . .
H23 H 0.508558 0.254142 0.146071 0.052 Uiso 1 1 calc R . . . .
C24 C 0.5911(4) 0.2524(3) 0.1955(2) 0.0410(14) Uani 1 1 d . . . . .
H24 H 0.560796 0.232734 0.218142 0.049 Uiso 1 1 calc R . . . .
C25 C 0.6692(4) 0.2687(3) 0.20357(18) 0.0349(12) Uani 1 1 d . . . . .
C26 C 0.6861(3) 0.2405(3) 0.28729(18) 0.0368(13) Uani 1 1 d . . . . .
C27 C 0.6447(4) 0.1838(3) 0.29025(19) 0.0433(15) Uani 1 1 d . . . . .
H27 H 0.637174 0.158257 0.264254 0.052 Uiso 1 1 calc R . . . .
C28 C 0.6141(4) 0.1648(3) 0.3322(2) 0.0469(16) Uani 1 1 d . . . . .
H28 H 0.583943 0.127266 0.334032 0.056 Uiso 1 1 calc R . . . .
C29 C 0.6279(4) 0.2009(3) 0.37162(19) 0.0429(15) Uani 1 1 d . . . . .
C30 C 0.6710(4) 0.2573(3) 0.3681(2) 0.0438(15) Uani 1 1 d . . . . .
H30 H 0.681231 0.281650 0.394372 0.053 Uiso 1 1 calc R . . . .
C31 C 0.6990(4) 0.2780(3) 0.3262(2) 0.0422(14) Uani 1 1 d . . . . .
H31 H 0.726498 0.316791 0.323962 0.051 Uiso 1 1 calc R . . . .
C32 C 0.7868(3) 0.2917(3) 0.23572(19) 0.0360(13) Uani 1 1 d . . . . .
C33 C 0.8513(4) 0.2982(3) 0.2648(2) 0.0420(14) Uani 1 1 d . . . . .
H33 H 0.850920 0.280552 0.294255 0.050 Uiso 1 1 calc R . . . .
C34 C 0.9148(4) 0.3312(3) 0.2488(2) 0.0436(15) Uani 1 1 d . . . . .
H34 H 0.958310 0.336060 0.267843 0.052 Uiso 1 1 calc R . . . .
C35 C 0.9167(4) 0.3580(3) 0.2043(2) 0.0414(14) Uani 1 1 d . . . . .
C36 C 0.8541(4) 0.3478(3) 0.1752(2) 0.0411(14) Uani 1 1 d . . . . .
H36 H 0.855585 0.363294 0.145182 0.049 Uiso 1 1 calc R . . . .
C37 C 0.7899(3) 0.3146(3) 0.19080(19) 0.0362(13) Uani 1 1 d . . . . .
C38 C 0.7142(3) 0.2998(3) 0.16991(18) 0.0353(13) Uani 1 1 d . . . . .
C39 C 0.6804(4) 0.3152(3) 0.1278(2) 0.0442(15) Uani 1 1 d . . . . .
H39 H 0.709488 0.336862 0.105496 0.053 Uiso 1 1 calc R . . . .
C40 C 0.5656(4) 0.3186(4) 0.0748(2) 0.058(2) Uani 1 1 d . . . . .
C41 C 0.5937(4) 0.1814(4) 0.4163(2) 0.0486(16) Uani 1 1 d . . . . .
C42 C 0.9847(4) 0.3988(3) 0.1900(2) 0.0447(15) Uani 1 1 d . . . . .
Cd5A Cd 0.75954(11) 0.14168(11) 0.000000 0.0737(6) Uani 0.5 2 d S TU P C 2
O6W O 0.839(2) 0.2497(18) 0.000000 0.178(12) Uani 0.5 2 d S TU P . .
O2A O 0.7851(7) 0.1036(6) 0.0688(3) 0.054(3) Uani 0.5 1 d . U . B 1
C19A C 0.8571(10) 0.0956(9) 0.0787(6) 0.046(4) Uani 0.5 1 d . U . B 1
O1A O 0.9041(7) 0.0752(7) 0.0483(4) 0.058(3) Uani 0.5 1 d . U . B 1
Cd4A Cd 0.49843(14) 0.37956(14) 0.000000 0.0575(7) Uani 0.5 2 d S T P A 2

loop_
_atom_site_aniso_label
_atom_site_aniso_U_11
_atom_site_aniso_U_22
_atom_site_aniso_U_33
_atom_site_aniso_U_23
_atom_site_aniso_U_13
_atom_site_aniso_U_12
Cd1 0.0301(3) 0.0537(4) 0.0250(3) 0.000 0.000 0.0011(3)
Cd2 0.0453(4) 0.0723(5) 0.0316(3) 0.000 0.000 -0.0163(3)
Cd3 0.0257(3) 0.0567(3) 0.0862(4) -0.0143(3) 0.0019(2) -0.0036(2)
Cd4 0.0283(10) 0.0838(17) 0.0221(7) 0.000 0.000 0.0010(9)
Cd5 0.0431(7) 0.0561(8) 0.0232(5) 0.000 0.000 -0.0109(6)
N1 0.033(3) 0.058(3) 0.029(2) -0.006(2) 0.002(2) 0.010(2)
N2 0.035(3) 0.047(3) 0.028(2) 0.005(2) -0.003(2) -0.005(2)
O1 0.044(7) 0.145(15) 0.029(5) -0.016(7) 0.011(4) -0.012(7)
O2 0.051(6) 0.118(11) 0.026(5) -0.011(6) -0.002(4) 0.018(6)
O3 0.078(4) 0.092(4) 0.043(3) -0.002(3) 0.026(3) 0.009(3)
O4 0.064(3) 0.091(4) 0.051(3) -0.027(3) 0.010(3) 0.002(3)
O5 0.041(3) 0.076(4) 0.152(6) -0.003(4) 0.015(4) 0.014(3)
O6 0.043(3) 0.077(4) 0.108(5) -0.036(4) 0.027(3) -0.003(3)
O7 0.065(4) 0.107(4) 0.033(2) 0.021(3) -0.001(2) 0.009(3)
O8 0.058(3) 0.125(5) 0.041(3) -0.005(3) -0.022(3) -0.006(3)
O9 0.077(4) 0.091(4) 0.039(3) 0.007(2) 0.010(2) -0.031(3)
O10 0.044(3) 0.125(5) 0.024(2) -0.001(2) -0.0039(19) -0.003(3)
O11 0.041(3) 0.070(3) 0.067(3) 0.010(3) -0.006(2) -0.010(2)
O12 0.037(3) 0.069(3) 0.060(3) 0.024(2) 0.009(2) 0.006(2)
O1W 0.081(6) 0.055(5) 0.130(8) 0.000 0.000 0.009(4)
O2W 0.062(6) 0.137(9) 0.087(6) 0.000 0.000 0.023(6)
O3W 0.173(12) 0.078(7) 0.119(9) 0.000 0.000 0.006(7)
O4W 0.108(10) 0.213(16) 0.181(14) 0.000 0.000 -0.087(11)
O5W 0.176(15) 0.064(8) 0.015(5) 0.000 0.000 -0.044(9)
O7W 0.051(5) 0.043(5) 0.068(6) -0.038(4) -0.012(5) 0.015(4)
O8W 0.101(5) 0.159(7) 0.073(4) -0.004(5) 0.023(4) 0.012(5)
O9W 0.060(4) 0.087(4) 0.103(5) -0.039(4) 0.002(3) -0.006(3)
C1 0.052(4) 0.091(6) 0.029(3) 0.002(3) -0.003(3) -0.034(4)
C2 0.038(4) 0.081(5) 0.038(3) 0.009(3) -0.009(3) -0.011(3)
C3 0.040(4) 0.053(4) 0.037(3) -0.006(3) 0.001(3) 0.001(3)
C4 0.037(3) 0.049(4) 0.024(3) -0.008(2) 0.001(2) -0.001(3)
C5 0.040(3) 0.052(4) 0.026(3) -0.005(2) 0.003(2) 0.003(3)
C6 0.052(4) 0.060(4) 0.040(3) -0.013(3) 0.009(3) -0.014(3)
C7 0.047(4) 0.077(5) 0.038(3) -0.011(3) 0.014(3) -0.004(4)
C8 0.041(4) 0.073(5) 0.026(3) -0.007(3) 0.002(3) 0.008(3)
C9 0.040(4) 0.070(5) 0.038(3) -0.019(3) -0.003(3) -0.005(3)
C10 0.039(4) 0.073(5) 0.031(3) -0.009(3) 0.000(3) -0.007(3)
C11 0.034(3) 0.040(3) 0.042(3) 0.001(3) 0.005(3) -0.002(3)
C12 0.034(3) 0.059(4) 0.056(4) 0.005(3) 0.002(3) 0.003(3)
C13 0.034(4) 0.051(4) 0.089(6) 0.014(4) -0.004(4) -0.002(3)
C14 0.042(4) 0.036(4) 0.086(6) -0.006(3) 0.019(4) -0.001(3)
C15 0.035(3) 0.041(3) 0.064(4) -0.014(3) 0.015(3) -0.007(3)
C16 0.034(3) 0.038(3) 0.041(3) -0.009(2) 0.012(3) -0.004(2)
C17 0.034(3) 0.047(3) 0.035(3) -0.008(3) 0.008(2) -0.009(3)
C18 0.051(4) 0.078(5) 0.030(3) -0.017(3) 0.015(3) -0.026(4)
C19 0.040(7) 0.076(13) 0.023(5) -0.002(7) 0.007(4) -0.007(7)
C20 0.046(4) 0.086(6) 0.027(3) -0.003(3) -0.006(3) 0.013(4)
C21 0.033(4) 0.041(4) 0.131(8) -0.011(5) 0.019(5) -0.006(3)
C22 0.039(3) 0.064(4) 0.025(3) -0.001(3) -0.007(2) 0.006(3)
C23 0.040(3) 0.055(4) 0.034(3) 0.001(3) -0.004(3) -0.002(3)
C24 0.041(3) 0.051(4) 0.031(3) 0.004(3) -0.004(2) -0.003(3)
C25 0.039(3) 0.039(3) 0.026(3) 0.001(2) -0.005(2) 0.001(3)
C26 0.032(3) 0.055(4) 0.024(3) 0.005(2) -0.004(2) 0.004(3)
C27 0.053(4) 0.053(4) 0.024(3) 0.000(2) -0.004(3) -0.012(3)
C28 0.051(4) 0.057(4) 0.033(3) 0.005(3) -0.003(3) -0.014(3)
C29 0.042(3) 0.062(4) 0.025(3) 0.006(3) -0.006(2) -0.001(3)
C30 0.043(4) 0.057(4) 0.031(3) -0.007(3) -0.004(3) 0.000(3)
C31 0.038(3) 0.049(4) 0.039(3) -0.002(3) -0.005(3) -0.002(3)
C32 0.034(3) 0.042(3) 0.032(3) 0.004(2) 0.000(2) 0.002(2)
C33 0.036(3) 0.055(4) 0.035(3) 0.011(3) -0.003(3) 0.000(3)
C34 0.033(3) 0.056(4) 0.042(3) 0.006(3) -0.011(3) 0.004(3)
C35 0.034(3) 0.047(4) 0.042(3) 0.006(3) 0.002(3) 0.005(3)
C36 0.039(3) 0.046(4) 0.039(3) 0.005(3) 0.001(3) 0.002(3)
C37 0.034(3) 0.044(3) 0.030(3) 0.006(2) 0.003(2) 0.005(3)
C38 0.036(3) 0.043(3) 0.028(3) 0.005(2) 0.000(2) 0.004(2)
C39 0.045(4) 0.062(4) 0.026(3) 0.006(3) -0.002(3) 0.007(3)
C40 0.046(4) 0.102(6) 0.026(3) 0.000(4) -0.003(3) 0.016(4)
C41 0.041(4) 0.073(5) 0.032(3) 0.008(3) -0.002(3) 0.006(3)
C42 0.029(3) 0.046(4) 0.059(4) 0.004(3) 0.005(3) 0.002(3)
Cd5A 0.0612(10) 0.1299(17) 0.0301(7) 0.000 0.000 -0.0145(10)
O6W 0.172(19) 0.205(19) 0.156(17) 0.000 0.000 -0.069(16)
O2A 0.042(5) 0.088(9) 0.032(5) -0.011(5) 0.004(4) -0.015(5)
C19A 0.040(6) 0.067(12) 0.030(6) -0.006(7) 0.006(5) -0.012(6)
O1A 0.044(6) 0.103(11) 0.026(4) -0.020(6) 0.006(4) -0.016(6)
Cd4A 0.0396(14) 0.108(2) 0.0247(7) 0.000 0.000 0.0297(12)

loop_
_atom_type_symbol
_atom_type_description
_atom_type_scat_dispersion_real
_atom_type_scat_dispersion_imag
_atom_type_scat_source
C C 0.0033 0.0016 'International Tables Vol C Tables 4.2.6.8 and 6.1.1.4'
H H 0.0000 0.0000 'International Tables Vol C Tables 4.2.6.8 and 6.1.1.4'
Cd Cd -0.8075 1.2024 'International Tables Vol C Tables 4.2.6.8 and 6.1.1.4'
N N 0.0061 0.0033 'International Tables Vol C Tables 4.2.6.8 and 6.1.1.4'
O O 0.0106 0.0060 'International Tables Vol C Tables 4.2.6.8 and 6.1.1.4'

loop_
_geom_angle_atom_site_label_1
_geom_angle_atom_site_label_2
_geom_angle_atom_site_label_3
_geom_angle
_geom_angle_site_symmetry_1
_geom_angle_site_symmetry_3
O3 Cd1 O3 87.0(3) 6_556 .
O3 Cd1 O4 53.7(2) . .
O3 Cd1 O4 53.7(2) 6_556 6_556
O3 Cd1 O4 111.1(2) 6_556 .
O3 Cd1 O4 111.1(2) . 6_556
O3 Cd1 C20 100.6(2) . 6_556
O3 Cd1 C20 26.2(2) 6_556 6_556
O4 Cd1 O4 87.5(3) . 6_556
O4 Cd1 C20 27.5(2) 6_556 6_556
O4 Cd1 C20 101.4(2) . 6_556
O10 Cd1 O3 127.3(2) 6_556 .
O10 Cd1 O3 127.3(2) . 6_556
O10 Cd1 O3 78.5(2) 6_556 6_556
O10 Cd1 O3 78.5(2) . .
O10 Cd1 O4 170.15(19) . 6_556
O10 Cd1 O4 100.18(17) . .
O10 Cd1 O4 100.18(17) 6_556 6_556
O10 Cd1 O4 170.15(19) 6_556 .
O10 Cd1 O10 71.5(2) 6_556 .
O10 Cd1 C20 152.2(2) . 6_556
O10 Cd1 C20 88.13(18) 6_556 6_556
O1W Cd1 O3 134.61(16) . .
O1W Cd1 O3 134.61(16) . 6_556
O1W Cd1 O4 88.8(2) . 6_556
O1W Cd1 O4 88.8(2) . .
O1W Cd1 O10 85.3(3) . 6_556
O1W Cd1 O10 85.3(3) . .
O1W Cd1 C20 112.5(2) . 6_556
O9 Cd2 O9 170.9(3) 6_556 .
O9 Cd2 C41 150.4(2) . 6_556
O9 Cd2 C41 26.91(19) 6_556 6_556
O10 Cd2 O9 54.19(17) . .
O10 Cd2 O9 123.77(17) . 6_556
O10 Cd2 O9 123.77(17) 6_556 .
O10 Cd2 O9 54.20(17) 6_556 6_556
O10 Cd2 O10 69.8(2) 6_556 .
O10 Cd2 C41 97.05(19) . 6_556
O10 Cd2 C41 27.30(18) 6_556 6_556
O2W Cd2 O9 94.26(15) . 6_556
O2W Cd2 O9 94.26(15) . .
O2W Cd2 O10 83.7(3) . 6_556
O2W Cd2 O10 83.7(3) . .
O2W Cd2 O4W 88.3(5) . .
O2W Cd2 C41 88.38(19) . 6_556
O3W Cd2 O9 85.92(15) . 6_556
O3W Cd2 O9 85.92(15) . .
O3W Cd2 O10 100.9(3) . .
O3W Cd2 O10 100.9(3) . 6_556
O3W Cd2 O2W 174.4(4) . .
O3W Cd2 O4W 86.0(6) . .
O3W Cd2 C41 94.2(2) . 6_556
O4W Cd2 O9 91.72(14) . 6_556
O4W Cd2 O9 91.72(14) . .
O4W Cd2 O10 144.02(15) . 6_556
O4W Cd2 O10 144.02(15) . .
O4W Cd2 C41 117.80(15) . 6_556
O5 Cd3 O11 79.9(2) 8_865 .
O5 Cd3 O12 97.64(19) 8_865 2_765
O5 Cd3 O8W 141.0(3) 8_865 .
O5 Cd3 C21 28.5(3) 8_865 8_865
O6 Cd3 O5 55.9(2) 8_865 8_865
O6 Cd3 O11 129.5(2) 8_865 .
O6 Cd3 O12 103.79(19) 8_865 2_765
O6 Cd3 O12 175.6(2) 8_865 .
O6 Cd3 O8W 88.7(3) 8_865 .
O6 Cd3 C21 27.4(3) 8_865 8_865
O11 Cd3 C21 105.6(3) . 8_865
O12 Cd3 O5 128.5(2) . 8_865
O12 Cd3 O11 105.23(18) 2_765 .
O12 Cd3 O11 54.03(16) . .
O12 Cd3 O12 76.6(2) . 2_765
O12 Cd3 O8W 73.6(2) 2_765 .
O12 Cd3 O8W 87.2(2) . .
O12 Cd3 C21 102.27(19) 2_765 8_865
O12 Cd3 C21 157.0(3) . 8_865
O8W Cd3 O11 139.0(2) . .
O8W Cd3 C21 114.8(3) . 8_865
O9W Cd3 O5 113.2(2) . 8_865
O9W Cd3 O6 90.1(2) . 8_865
O9W Cd3 O11 85.9(2) . .
O9W Cd3 O12 87.5(2) . .
O9W Cd3 O12 148.7(2) . 2_765
O9W Cd3 O8W 78.9(3) . .
O9W Cd3 C21 102.7(2) . 8_865
O7 Cd4 O7 79.5(2) 6 .
O7 Cd4 C40 98.3(2) . 6
O7 Cd4 C40 28.0(2) 6 6
O8 Cd4 O7 115.0(2) 6 .
O8 Cd4 O7 55.3(2) 6 6
O8 Cd4 O7 55.3(2) . .
O8 Cd4 O7 115.0(2) . 6
O8 Cd4 O8 101.7(3) . 6
O8 Cd4 C40 27.3(2) 6 6
O8 Cd4 C40 111.0(2) . 6
O8 Cd4 O1A 159.2(3) 6 7_565
O8 Cd4 O1A 92.5(3) . 7_565
O8 Cd4 O1A 159.2(3) . 4_455
O8 Cd4 O1A 92.5(3) 6 4_455
O1A Cd4 O7 85.7(3) 7_565 .
O1A Cd4 O7 131.2(4) 7_565 6
O1A Cd4 O7 85.7(3) 4_455 6
O1A Cd4 O7 131.2(4) 4_455 .
O1A Cd4 C40 88.5(3) 4_455 6
O1A Cd4 C40 154.0(3) 7_565 6
O1A Cd4 O1A 70.2(5) 7_565 4_455
O7W Cd5 O7W 89.1(5) 6 .
O7W Cd5 C19A 153.0(4) 6 6
O7W Cd5 C19A 73.8(5) . 6
O7W Cd5 C19A 73.8(5) 6 .
O7W Cd5 C19A 153.0(4) . .
O7W Cd5 O1A 130.3(4) 6 6
O7W Cd5 O1A 80.0(4) 6 .
O7W Cd5 O1A 80.0(4) . 6
O7W Cd5 O1A 130.3(4) . .
O2A Cd5 O7W 78.2(4) . 6
O2A Cd5 O7W 78.2(4) 6 .
O2A Cd5 O7W 165.6(4) . .
O2A Cd5 O7W 165.6(4) 6 6
O2A Cd5 O2A 113.4(6) . 6
O2A Cd5 C19A 27.6(4) . .
O2A Cd5 C19A 120.5(5) 6 .
O2A Cd5 C19A 120.5(5) . 6
O2A Cd5 C19A 27.6(4) 6 6
O2A Cd5 O1A 54.5(4) 6 6
O2A Cd5 O1A 113.5(4) . 6
O2A Cd5 O1A 54.5(4) . .
O2A Cd5 O1A 113.5(4) 6 .
C19A Cd5 C19A 113.0(8) 6 .
O1A Cd5 C19A 27.4(4) . .
O1A Cd5 C19A 27.4(4) 6 6
O1A Cd5 C19A 95.1(5) . 6
O1A Cd5 C19A 95.1(5) 6 .
O1A Cd5 O1A 71.7(6) 6 .
C4 N1 C5 122.7(5) . .
C11 N1 C4 108.2(4) . .
C11 N1 C5 128.8(5) . .
C25 N2 C26 126.3(5) . .
C25 N2 C32 108.4(4) . .
C32 N2 C26 124.8(5) . .
C19 O1 Cd5A 86.0(10) . .
C19 O1 Cd4A 154.3(13) . 7_665
Cd4A O1 Cd5A 109.9(5) 7_665 .
C19 O2 Cd5A 101.3(9) . .
C20 O3 Cd1 95.2(5) . .
C20 O4 Cd1 89.8(5) . .
C21 O5 Cd3 89.0(6) . 8_855
C21 O6 Cd3 92.1(5) . 8_855
C40 O7 Cd4 85.5(4) . .
C40 O7 Cd4A 100.6(5) . .
C40 O8 Cd4 98.1(5) . .
C40 O8 Cd4A 84.3(5) . .
C41 O9 Cd2 92.9(4) . .
Cd1 O10 Cd2 105.22(17) . .
C41 O10 Cd1 148.5(5) . .
C41 O10 Cd2 92.9(4) . .
C42 O11 Cd3 89.9(4) . .
Cd3 O12 Cd3 103.4(2) . 2_765
C42 O12 Cd3 95.1(4) . .
C42 O12 Cd3 120.0(4) . 2_765
C2 C1 C19 110.6(9) . .
C2 C1 C19A 130.8(9) . .
C18 C1 C2 120.1(6) . .
C18 C1 C19 128.8(9) . .
C18 C1 C19A 108.1(9) . .
C1 C2 H2 119.3 . .
C3 C2 C1 121.4(7) . .
C3 C2 H2 119.3 . .
C2 C3 H3 121.2 . .
C4 C3 C2 117.6(6) . .
C4 C3 H3 121.2 . .
C3 C4 N1 129.7(5) . .
C3 C4 C17 122.4(5) . .
C17 C4 N1 107.9(5) . .
C6 C5 N1 119.3(5) . .
C6 C5 C10 119.5(5) . .
C10 C5 N1 121.0(6) . .
C5 C6 H6 120.0 . .
C7 C6 C5 120.1(6) . .
C7 C6 H6 120.0 . .
C6 C7 H7 119.8 . .
C6 C7 C8 120.3(6) . .
C8 C7 H7 119.8 . .
C7 C8 C20 117.6(6) . .
C9 C8 C7 119.3(6) . .
C9 C8 C20 123.1(6) . .
C8 C9 H9 119.5 . .
C8 C9 C10 121.0(6) . .
C10 C9 H9 119.5 . .
C5 C10 H10 120.1 . .
C9 C10 C5 119.9(6) . .
C9 C10 H10 120.1 . .
C12 C11 N1 129.5(6) . .
C16 C11 N1 108.9(5) . .
C16 C11 C12 121.6(6) . .
C11 C12 H12 121.7 . .
C13 C12 C11 116.6(7) . .
C13 C12 H12 121.7 . .
C12 C13 H13 119.0 . .
C12 C13 C14 121.9(7) . .
C14 C13 H13 119.0 . .
C13 C14 C21 121.7(8) . .
C15 C14 C13 120.2(6) . .
C15 C14 C21 118.1(8) . .
C14 C15 H15 120.1 . .
C14 C15 C16 119.9(7) . .
C16 C15 H15 120.1 . .
C11 C16 C17 107.0(5) . .
C15 C16 C11 119.8(6) . .
C15 C16 C17 133.1(6) . .
C4 C17 C16 108.0(5) . .
C18 C17 C4 118.9(6) . .
C18 C17 C16 133.0(6) . .
C1 C18 C17 119.5(6) . .
C1 C18 H18 120.2 . .
C17 C18 H18 120.2 . .
O1 C19 O2 119.2(15) . .
O1 C19 C1 115.4(15) . .
O2 C19 C1 125.3(12) . .
O3 C20 O4 121.2(7) . .
O3 C20 C8 120.7(7) . .
O4 C20 C8 118.1(7) . .
O5 C21 Cd3 62.5(4) . 8_855
O5 C21 C14 116.1(9) . .
O6 C21 Cd3 60.5(4) . 8_855
O6 C21 O5 123.0(8) . .
O6 C21 C14 121.0(9) . .
C14 C21 Cd3 178.5(8) . 8_855
C23 C22 C40 119.1(6) . .
C39 C22 C23 120.6(5) . .
C39 C22 C40 120.2(6) . .
C22 C23 H23 119.5 . .
C24 C23 C22 120.9(6) . .
C24 C23 H23 119.5 . .
C23 C24 H24 121.0 . .
C23 C24 C25 118.0(6) . .
C25 C24 H24 121.0 . .
N2 C25 C24 129.8(5) . .
N2 C25 C38 108.9(5) . .
C24 C25 C38 121.1(5) . .
C27 C26 N2 120.0(5) . .
C27 C26 C31 120.5(5) . .
C31 C26 N2 119.5(6) . .
C26 C27 H27 120.3 . .
C26 C27 C28 119.5(6) . .
C28 C27 H27 120.3 . .
C27 C28 H28 119.6 . .
C27 C28 C29 120.8(6) . .
C29 C28 H28 119.6 . .
C28 C29 C41 120.8(6) . .
C30 C29 C28 118.9(6) . .
C30 C29 C41 120.3(6) . .
C29 C30 H30 119.6 . .
C31 C30 C29 120.7(6) . .
C31 C30 H30 119.6 . .
C26 C31 H31 120.2 . .
C30 C31 C26 119.6(6) . .
C30 C31 H31 120.2 . .
C33 C32 N2 130.3(5) . .
C37 C32 N2 109.2(5) . .
C37 C32 C33 120.5(6) . .
C32 C33 H33 121.0 . .
C34 C33 C32 117.9(5) . .
C34 C33 H33 121.0 . .
C33 C34 H34 119.0 . .
C33 C34 C35 121.9(6) . .
C35 C34 H34 119.0 . .
C34 C35 C42 119.8(6) . .
C36 C35 C34 119.2(6) . .
C36 C35 C42 121.0(6) . .
C35 C36 H36 120.3 . .
C37 C36 C35 119.5(6) . .
C37 C36 H36 120.3 . .
C32 C37 C38 106.6(5) . .
C36 C37 C32 120.8(6) . .
C36 C37 C38 132.4(5) . .
C25 C38 C37 106.8(5) . .
C39 C38 C25 119.6(6) . .
C39 C38 C37 133.3(5) . .
C22 C39 C38 119.8(6) . .
C22 C39 H39 120.1 . .
C38 C39 H39 120.1 . .
O7 C40 C22 118.9(7) . .
O8 C40 O7 121.1(6) . .
O8 C40 C22 119.9(7) . .
O9 C41 O10 120.0(6) . .
O9 C41 C29 120.8(6) . .
O10 C41 C29 119.2(6) . .
O11 C42 O12 120.7(6) . .
O11 C42 C35 122.6(6) . .
O12 C42 C35 116.7(6) . .
O1 Cd5A O6W 77.4(8) . .
O1 Cd5A O6W 77.4(8) 6 .
O2 Cd5A O1 118.8(4) 6 .
O2 Cd5A O1 53.5(4) . .
O2 Cd5A O2 171.8(6) 6 .
O2 Cd5A O5W 92.7(4) . .
O2 Cd5A O5W 92.7(4) 6 .
O2 Cd5A O6W 87.5(4) . .
O2 Cd5A O6W 87.5(4) 6 .
O5W Cd5A O1 105.9(6) . .
O5W Cd5A O6W 176.0(11) . .
C19A O2A Cd5 91.7(10) . .
C1 C19A Cd5 166.0(11) . .
O2A C19A Cd5 60.7(8) . .
O2A C19A C1 113.9(13) . .
O1A C19A Cd5 61.0(9) . .
O1A C19A C1 126.2(14) . .
O1A C19A O2A 119.9(15) . .
Cd5 O1A Cd4 104.2(5) . 7_665
C19A O1A Cd4 121.7(13) . 7_665
C19A O1A Cd5 91.6(10) . .
O1 Cd4A O8 119.1(4) 4_455 .
O1 Cd4A O8 74.3(4) 7_565 .
O7 Cd4A O1 99.9(3) . 7_565
O7 Cd4A O1 99.9(3) 6 4_455
O7 Cd4A O1 168.7(4) . 4_455
O7 Cd4A O1 168.7(4) 6 7_565
O7 Cd4A O7 91.2(3) 6 .
O7 Cd4A O8 111.3(2) 6 .
O7 Cd4A O8 111.3(2) . 6
O7 Cd4A O8 53.8(2) . .
O7 Cd4A O8 53.8(2) 6 6
O8 Cd4A O8 83.8(3) . 6

loop_
_geom_bond_atom_site_label_1
_geom_bond_atom_site_label_2
_geom_bond_distance
_geom_bond_site_symmetry_2
Cd1 O3 2.354(5) 6_556
Cd1 O3 2.354(5) .
Cd1 O4 2.442(5) .
Cd1 O4 2.442(5) 6_556
Cd1 O10 2.334(5) 6_556
Cd1 O10 2.334(5) .
Cd1 O1W 2.261(8) .
Cd1 C20 2.748(7) 6_556
Cd2 O9 2.393(5) .
Cd2 O9 2.393(5) 6_556
Cd2 O10 2.384(5) .
Cd2 O10 2.384(5) 6_556
Cd2 O2W 2.292(10) .
Cd2 O3W 2.272(11) .
Cd2 O4W 2.300(11) .
Cd2 C41 2.754(6) 6_556
Cd3 O5 2.365(7) 8_865
Cd3 O6 2.322(6) 8_865
Cd3 O11 2.477(5) .
Cd3 O12 2.326(5) .
Cd3 O12 2.365(5) 2_765
Cd3 O8W 2.455(7) .
Cd3 O9W 2.296(6) .
Cd3 C21 2.666(8) 8_865
Cd4 O7 2.490(6) .
Cd4 O7 2.490(6) 6
Cd4 O8 2.228(6) 6
Cd4 O8 2.228(6) .
Cd4 C40 2.706(7) 6
Cd4 O1A 2.444(14) 7_565
Cd4 O1A 2.444(14) 4_455
Cd5 O7W 2.394(8) .
Cd5 O7W 2.394(8) 6
Cd5 O2A 2.393(11) .
Cd5 O2A 2.393(11) 6
Cd5 C19A 2.742(17) .
Cd5 C19A 2.742(17) 6
Cd5 O1A 2.398(12) .
Cd5 O1A 2.398(12) 6
N1 C4 1.412(7) .
N1 C5 1.415(7) .
N1 C11 1.397(7) .
N2 C25 1.389(7) .
N2 C26 1.435(7) .
N2 C32 1.399(7) .
O1 C19 1.263(18) .
O1 Cd5A 2.560(14) .
O1 Cd4A 2.439(13) 7_665
O2 C19 1.26(2) .
O2 Cd5A 2.234(10) .
O3 C20 1.220(9) .
O4 C20 1.268(9) .
O5 C21 1.273(11) .
O6 C21 1.227(11) .
O7 C40 1.274(10) .
O7 Cd4A 2.227(5) .
O8 C40 1.254(9) .
O8 Cd4A 2.587(6) .
O9 C41 1.248(9) .
O10 C41 1.265(8) .
O11 C42 1.221(8) .
O12 C42 1.293(8) .
O5W Cd5A 2.420(15) .
C1 C2 1.399(10) .
C1 C18 1.374(11) .
C1 C19 1.491(18) .
C1 C19A 1.511(18) .
C2 H2 0.9300 .
C2 C3 1.378(9) .
C3 H3 0.9300 .
C3 C4 1.377(9) .
C4 C17 1.395(8) .
C5 C6 1.386(9) .
C5 C10 1.389(9) .
C6 H6 0.9300 .
C6 C7 1.384(9) .
C7 H7 0.9300 .
C7 C8 1.385(10) .
C8 C9 1.376(9) .
C8 C20 1.506(9) .
C9 H9 0.9300 .
C9 C10 1.378(9) .
C10 H10 0.9300 .
C11 C12 1.397(9) .
C11 C16 1.395(8) .
C12 H12 0.9300 .
C12 C13 1.380(10) .
C13 H13 0.9300 .
C13 C14 1.401(11) .
C14 C15 1.356(10) .
C14 C21 1.531(10) .
C15 H15 0.9300 .
C15 C16 1.378(8) .
C16 C17 1.435(9) .
C17 C18 1.392(9) .
C18 H18 0.9300 .
C22 C23 1.402(9) .
C22 C39 1.361(9) .
C22 C40 1.510(8) .
C23 H23 0.9300 .
C23 C24 1.381(8) .
C24 H24 0.9300 .
C24 C25 1.394(8) .
C25 C38 1.399(8) .
C26 C27 1.369(9) .
C26 C31 1.388(8) .
C27 H27 0.9300 .
C27 C28 1.384(8) .
C28 H28 0.9300 .
C28 C29 1.387(9) .
C29 C30 1.380(9) .
C29 C41 1.479(8) .
C30 H30 0.9300 .
C30 C31 1.376(9) .
C31 H31 0.9300 .
C32 C33 1.393(8) .
C32 C37 1.390(8) .
C33 H33 0.9300 .
C33 C34 1.360(9) .
C34 H34 0.9300 .
C34 C35 1.407(9) .
C35 C36 1.377(9) .
C35 C42 1.492(9) .
C36 H36 0.9300 .
C36 C37 1.368(8) .
C37 C38 1.457(8) .
C38 C39 1.390(8) .
C39 H39 0.9300 .
Cd5A O6W 2.61(3) .
O2A C19A 1.27(2) .
C19A O1A 1.26(2) .

loop_
_geom_torsion_atom_site_label_1
_geom_torsion_atom_site_label_2
_geom_torsion_atom_site_label_3
_geom_torsion_atom_site_label_4
_geom_torsion
_geom_torsion_site_symmetry_1
_geom_torsion_site_symmetry_4
Cd1 O3 C20 O4 4.1(7) . .
Cd1 O3 C20 C8 -174.3(5) . .
Cd1 O4 C20 O3 -3.9(7) . .
Cd1 O4 C20 C8 174.6(5) . .
Cd1 O10 C41 O9 123.6(9) . .
Cd1 O10 C41 C29 -56.8(13) . .
Cd2 O9 C41 O10 2.1(7) . .
Cd2 O9 C41 C29 -177.4(6) . .
Cd2 O10 C41 O9 -2.1(7) . .
Cd2 O10 C41 C29 177.4(6) . .
Cd3 O5 C21 O6 -0.3(8) 8_855 .
Cd3 O5 C21 C14 179.4(5) 8_855 .
Cd3 O6 C21 O5 0.3(8) 8_855 .
Cd3 O6 C21 C14 -179.4(6) 8_855 .
Cd3 O11 C42 O12 -4.3(7) . .
Cd3 O11 C42 C35 177.2(6) . .
Cd3 O12 C42 O11 -104.0(6) 2_765 .
Cd3 O12 C42 O11 4.6(7) . .
Cd3 O12 C42 C35 74.5(7) 2_765 .
Cd3 O12 C42 C35 -176.8(5) . .
Cd4 O7 C40 O8 1.6(7) . .
Cd4 O7 C40 C22 -175.2(6) . .
Cd4 O8 C40 O7 -1.9(8) . .
Cd4 O8 C40 C22 174.9(5) . .
Cd5 O2A C19A C1 -165.5(12) . .
Cd5 O2A C19A O1A 15.3(18) . .
Cd5 C19A O1A Cd4 107.8(10) . 7_665
N1 C4 C17 C16 0.2(7) . .
N1 C4 C17 C18 -178.2(6) . .
N1 C5 C6 C7 -175.8(6) . .
N1 C5 C10 C9 175.6(6) . .
N1 C11 C12 C13 -178.8(6) . .
N1 C11 C16 C15 178.5(5) . .
N1 C11 C16 C17 0.9(7) . .
N2 C25 C38 C37 -0.8(7) . .
N2 C25 C38 C39 -175.5(5) . .
N2 C26 C27 C28 -175.8(6) . .
N2 C26 C31 C30 178.3(6) . .
N2 C32 C33 C34 -177.3(6) . .
N2 C32 C37 C36 176.8(5) . .
N2 C32 C37 C38 0.6(7) . .
C1 C2 C3 C4 1.1(11) . .
C1 C19A O1A Cd4 -86.6(19) . 7_665
C1 C19A O1A Cd5 165.6(16) . .
C2 C1 C18 C17 -0.7(11) . .
C2 C1 C19 O1 171.7(15) . .
C2 C1 C19 O2 -12(2) . .
C2 C1 C19A Cd5 -65(5) . .
C2 C1 C19A O2A 0(2) . .
C2 C1 C19A O1A 178.7(14) . .
C2 C3 C4 N1 176.7(6) . .
C2 C3 C4 C17 -0.9(10) . .
C3 C4 C17 C16 178.3(6) . .
C3 C4 C17 C18 -0.1(10) . .
C4 N1 C5 C6 49.6(9) . .
C4 N1 C5 C10 -125.4(7) . .
C4 N1 C11 C12 178.8(6) . .
C4 N1 C11 C16 -0.8(7) . .
C4 C17 C18 C1 0.9(10) . .
C5 N1 C4 C3 8.4(10) . .
C5 N1 C4 C17 -173.6(6) . .
C5 N1 C11 C12 -7.6(11) . .
C5 N1 C11 C16 172.7(6) . .
C5 C6 C7 C8 0.9(11) . .
C6 C5 C10 C9 0.6(10) . .
C6 C7 C8 C9 -1.0(11) . .
C6 C7 C8 C20 178.2(7) . .
C7 C8 C9 C10 0.9(11) . .
C7 C8 C20 O3 26.0(10) . .
C7 C8 C20 O4 -152.4(7) . .
C8 C9 C10 C5 -0.7(11) . .
C9 C8 C20 O3 -154.8(7) . .
C9 C8 C20 O4 26.7(10) . .
C10 C5 C6 C7 -0.7(11) . .
C11 N1 C4 C3 -177.5(6) . .
C11 N1 C4 C17 0.4(7) . .
C11 N1 C5 C6 -123.1(7) . .
C11 N1 C5 C10 61.8(9) . .
C11 C12 C13 C14 -0.1(10) . .
C11 C16 C17 C4 -0.7(7) . .
C11 C16 C17 C18 177.4(7) . .
C12 C11 C16 C15 -1.2(9) . .
C12 C11 C16 C17 -178.7(6) . .
C12 C13 C14 C15 -0.3(11) . .
C12 C13 C14 C21 177.7(7) . .
C13 C14 C15 C16 0.0(10) . .
C13 C14 C21 O5 10.7(10) . .
C13 C14 C21 O6 -169.6(7) . .
C14 C15 C16 C11 0.7(9) . .
C14 C15 C16 C17 177.6(7) . .
C15 C14 C21 O5 -171.3(7) . .
C15 C14 C21 O6 8.4(10) . .
C15 C16 C17 C4 -177.8(7) . .
C15 C16 C17 C18 0.3(12) . .
C16 C11 C12 C13 0.8(10) . .
C16 C17 C18 C1 -177.0(7) . .
C18 C1 C2 C3 -0.4(11) . .
C18 C1 C19 O1 0(2) . .
C18 C1 C19 O2 176.0(15) . .
C18 C1 C19A Cd5 104(4) . .
C18 C1 C19A O2A 168.2(13) . .
C18 C1 C19A O1A -13(2) . .
C19 C1 C2 C3 -173.2(10) . .
C19 C1 C18 C17 170.7(12) . .
C20 C8 C9 C10 -178.2(7) . .
C21 C14 C15 C16 -178.1(6) . .
C22 C23 C24 C25 -2.8(10) . .
C23 C22 C39 C38 0.6(10) . .
C23 C22 C40 O7 147.8(7) . .
C23 C22 C40 O8 -29.1(10) . .
C23 C24 C25 N2 176.8(6) . .
C23 C24 C25 C38 1.7(9) . .
C24 C25 C38 C37 175.2(6) . .
C24 C25 C38 C39 0.5(9) . .
C25 N2 C26 C27 49.7(9) . .
C25 N2 C26 C31 -127.6(6) . .
C25 N2 C32 C33 -179.8(6) . .
C25 N2 C32 C37 -1.1(7) . .
C25 C38 C39 C22 -1.6(9) . .
C26 N2 C25 C24 -2.9(10) . .
C26 N2 C25 C38 172.6(6) . .
C26 N2 C32 C33 8.6(10) . .
C26 N2 C32 C37 -172.7(5) . .
C26 C27 C28 C29 -2.9(10) . .
C27 C26 C31 C30 1.0(9) . .
C27 C28 C29 C30 1.7(10) . .
C27 C28 C29 C41 178.6(6) . .
C28 C29 C30 C31 0.9(10) . .
C28 C29 C41 O9 -19.8(11) . .
C28 C29 C41 O10 160.7(7) . .
C29 C30 C31 C26 -2.2(10) . .
C30 C29 C41 O9 157.0(7) . .
C30 C29 C41 O10 -22.5(10) . .
C31 C26 C27 C28 1.5(10) . .
C32 N2 C25 C24 -174.3(6) . .
C32 N2 C25 C38 1.2(7) . .
C32 N2 C26 C27 -140.2(6) . .
C32 N2 C26 C31 42.5(9) . .
C32 C33 C34 C35 -0.2(10) . .
C32 C37 C38 C25 0.1(7) . .
C32 C37 C38 C39 173.8(7) . .
C33 C32 C37 C36 -4.4(9) . .
C33 C32 C37 C38 179.5(6) . .
C33 C34 C35 C36 -3.6(10) . .
C33 C34 C35 C42 174.4(6) . .
C34 C35 C36 C37 3.4(9) . .
C34 C35 C42 O11 11.7(10) . .
C34 C35 C42 O12 -166.7(6) . .
C35 C36 C37 C32 0.5(9) . .
C35 C36 C37 C38 175.5(6) . .
C36 C35 C42 O11 -170.3(6) . .
C36 C35 C42 O12 11.2(9) . .
C36 C37 C38 C25 -175.4(7) . .
C36 C37 C38 C39 -1.7(12) . .
C37 C32 C33 C34 4.1(9) . .
C37 C38 C39 C22 -174.7(6) . .
C39 C22 C23 C24 1.6(10) . .
C39 C22 C40 O7 -27.8(10) . .
C39 C22 C40 O8 155.4(7) . .
C40 C22 C23 C24 -173.9(6) . .
C40 C22 C39 C38 176.1(6) . .
C41 C29 C30 C31 -176.0(6) . .
C42 C35 C36 C37 -174.6(6) . .
Cd5A O1 C19 O2 0.4(19) . .
Cd5A O1 C19 C1 177.0(14) . .
Cd5A O2 C19 O1 0(2) . .
Cd5A O2 C19 C1 -176.7(15) . .
O2A C19A O1A Cd4 92.5(19) . 7_665
O2A C19A O1A Cd5 -15.3(19) . .
C19A C1 C2 C3 167.1(12) . .
C19A C1 C18 C17 -170.7(9) . .
Cd4A O1 C19 O2 130(3) 7_665 .
Cd4A O1 C19 C1 -53(4) 7_665 .
Cd4A O7 C40 O8 5.1(8) . .
Cd4A O7 C40 C22 -171.7(5) . .
Cd4A O8 C40 O7 -4.3(7) . .
Cd4A O8 C40 C22 172.4(6) . .
